data_7025579
loop_
_publ_author_name
'Sasmal, Pijus K.'
'Majumdar, Ritankar'
'Dighe, Rajan R.'
'Chakravarty, Akhil R.'

_publ_section_title
;
 Photocytotoxicity and DNA cleavage activity of L-arg and L-lys Schiff
 base oxovanadium(IV) complexes having phenanthroline bases.
;
_journal_issue 30
_journal_name_full 'Dalton transactions (Cambridge, England : 2003)'
_journal_page_first 7104
_journal_page_last 7113
_journal_paper_doi 10.1039/c001867h
_journal_volume 39
_journal_year 2010
_chemical_formula_moiety 'C37 H47 Cl N8 O11 V'
_chemical_formula_sum 'C37 H47 Cl N8 O11 V'
_chemical_formula_weight 866.22
_chemical_name_systematic
;
?
;
_space_group_IT_number 14
_symmetry_cell_setting monoclinic
_symmetry_space_group_name_Hall '-P 2yn'
_symmetry_space_group_name_H-M 'P 1 21/n 1'
_atom_sites_solution_hydrogens geom
_atom_sites_solution_primary direct
_atom_sites_solution_secondary difmap
_audit_creation_method SHELXL-97
_cell_angle_alpha 90.00
_cell_angle_beta 99.467(2)
_cell_angle_gamma 90.00
_cell_formula_units_Z 4
_cell_length_a 13.6510(8)
_cell_length_b 13.8150(7)
_cell_length_c 21.9310(13)
_cell_measurement_temperature 293(2)
_cell_measurement_theta_max 25
_cell_measurement_theta_min 1.64
_cell_volume 4079.6(4)
_computing_cell_refinement 'Bruker Smart'
_computing_data_collection 'Bruker Smart'
_computing_data_reduction 'Bruker Saint'
_computing_molecular_graphics 'Ortep-3 for Windows (Farrugia, 1997)'
_computing_publication_material 'WinGX publication routines (Farrugia, 1999)'
_computing_structure_refinement 'SHELXL-97 (Sheldrick, 1997)'
_computing_structure_solution 'SHELXS-97 (Sheldrick, 1997)'
_diffrn_ambient_temperature 293(2)
_diffrn_detector_area_resol_mean 0.3
_diffrn_measured_fraction_theta_full 0.999
_diffrn_measured_fraction_theta_max 0.999
_diffrn_measurement_device_type 'Bruker Smart CCD Area Detector'
_diffrn_measurement_method 'omega scans'
_diffrn_radiation_monochromator graphite
_diffrn_radiation_source 'fine-focus sealed tube'
_diffrn_radiation_type MoK\a
_diffrn_radiation_wavelength 0.71073
_diffrn_reflns_av_R_equivalents 0.1406
_diffrn_reflns_av_sigmaI/netI 0.1327
_diffrn_reflns_limit_h_max 16
_diffrn_reflns_limit_h_min -16
_diffrn_reflns_limit_k_max 16
_diffrn_reflns_limit_k_min -16
_diffrn_reflns_limit_l_max 25
_diffrn_reflns_limit_l_min -26
_diffrn_reflns_number 50551
_diffrn_reflns_theta_full 25.00
_diffrn_reflns_theta_max 25.00
_diffrn_reflns_theta_min 1.64
_exptl_absorpt_coefficient_mu 0.377
_exptl_absorpt_correction_T_max 0.956
_exptl_absorpt_correction_T_min 0.886
_exptl_absorpt_correction_type empirical
_exptl_absorpt_process_details SADABS(Sheldrick,1997)
_exptl_crystal_colour red
_exptl_crystal_density_diffrn 1.410
_exptl_crystal_density_method 'not measured'
_exptl_crystal_description rectangular
_exptl_crystal_F_000 1812
_exptl_crystal_size_max 0.32
_exptl_crystal_size_mid 0.22
_exptl_crystal_size_min 0.12
_refine_diff_density_max 0.955
_refine_diff_density_min -0.841
_refine_diff_density_rms 0.237
_refine_ls_extinction_coef 0.033(3)
_refine_ls_extinction_expression Fc^*^=kFc[1+0.001xFc^2^\l^3^/sin(2\q)]^-1/4^
_refine_ls_extinction_method SHELXL
_refine_ls_goodness_of_fit_ref 1.003
_refine_ls_hydrogen_treatment constr
_refine_ls_matrix_type full
_refine_ls_number_parameters 524
_refine_ls_number_reflns 7178
_refine_ls_number_restraints 1
_refine_ls_restrained_S_all 1.006
_refine_ls_R_factor_all 0.2095
_refine_ls_R_factor_gt 0.0949
_refine_ls_shift/su_max 0.002
_refine_ls_shift/su_mean 0.000
_refine_ls_structure_factor_coef Fsqd
_refine_ls_weighting_details 'calc w=1/[\s^2^(Fo^2^)+(0.2000P)^2^+0.0000P] where P=(Fo^2^+2Fc^2^)/3'
_refine_ls_weighting_scheme calc
_refine_ls_wR_factor_gt 0.2339
_refine_ls_wR_factor_ref 0.3369
_reflns_number_gt 3179
_reflns_number_total 7178
_reflns_threshold_expression >2sigma(I)
_cod_data_source_file c001867h.txt
_cod_data_source_block arc1
_cod_depositor_comments
;
The following automatic conversions were performed:

'_symmetry_cell_setting' value 'Monoclinic' changed to 'monoclinic'
according to /home/saulius/struct/CIF-dictionaries/cif_core.dic
dictionary named 'cif_core.dic' version 2.4.2 from 2011-04-26.

Automatic conversion script
Id: cif_fix_values 1891 2012-01-12 08:04:46Z andrius 
;
_cod_original_sg_symbol_H-M P21/n
_cod_database_code 7025579

loop_
_symmetry_equiv_pos_as_xyz
'x, y, z'
'-x+1/2, y+1/2, -z+1/2'
'-x, -y, -z'
'x-1/2, -y-1/2, z-1/2'

loop_
_atom_site_label
_atom_site_type_symbol
_atom_site_fract_x
_atom_site_fract_y
_atom_site_fract_z
_atom_site_U_iso_or_equiv
_atom_site_adp_type
_atom_site_occupancy
_atom_site_symmetry_multiplicity
_atom_site_calc_flag
_atom_site_refinement_flags
V1 V 0.75091(9) 0.07341(8) 0.63466(5) 0.0469(5) Uani 1 1 d .
Cl1 Cl 0.7748(4) -0.0189(5) 0.3060(3) 0.218(2) Uani 1 1 d .
O1 O 0.7201(4) 0.0336(4) 0.6973(2) 0.0633(14) Uani 1 1 d .
O2 O 0.7714(3) 0.2097(3) 0.6558(2) 0.0539(13) Uani 1 1 d .
O3 O 0.7615(4) -0.0477(3) 0.5862(2) 0.0585(14) Uani 1 1 d .
O4 O 0.8627(5) -0.1437(4) 0.5444(3) 0.0856(19) Uani 1 1 d .
N1 N 0.7574(5) 0.1326(4) 0.5344(3) 0.0573(17) Uani 1 1 d .
N2 N 0.6019(5) 0.0933(4) 0.5904(3) 0.0496(15) Uani 1 1 d .
N3 N 0.9015(4) 0.0541(4) 0.6483(3) 0.0451(14) Uani 1 1 d .
N4 N 1.0059(4) -0.2279(4) 0.7954(3) 0.0562(16) Uani 1 1 d .
H4 H 1.0632 -0.2425 0.7867 0.067 Uiso 1 1 calc R
N5 N 1.0855(5) -0.1661(4) 0.8875(3) 0.0631(17) Uani 1 1 d .
H5A H 1.0834 -0.1437 0.9239 0.076 Uiso 1 1 calc R
H5B H 1.1416 -0.1721 0.8749 0.076 Uiso 1 1 calc R
N6 N 0.9176(5) -0.1814(4) 0.8722(3) 0.0555(16) Uani 1 1 d .
H6A H 0.8625 -0.1984 0.8499 0.067 Uiso 1 1 calc R
H6B H 0.9178 -0.1577 0.9085 0.067 Uiso 1 1 calc R
N7 N 0.6041(5) 0.3869(4) 0.5061(3) 0.0597(17) Uani 1 1 d .
N8 N 0.3975(5) 0.3690(4) 0.4798(3) 0.0600(17) Uani 1 1 d .
C1 C 0.8380(8) 0.1502(5) 0.5083(4) 0.077(3) Uani 1 1 d .
H1 H 0.9011 0.1468 0.5320 0.093 Uiso 1 1 calc R
C2 C 0.8266(10) 0.1744(7) 0.4440(5) 0.096(3) Uani 1 1 d .
H2 H 0.8820 0.1850 0.4252 0.115 Uiso 1 1 calc R
C3 C 0.7307(11) 0.1819(6) 0.4099(5) 0.090(3) Uani 1 1 d .
H3 H 0.7227 0.1993 0.3684 0.108 Uiso 1 1 calc R
C4 C 0.6481(9) 0.1641(5) 0.4367(4) 0.070(2) Uani 1 1 d .
C5 C 0.5495(9) 0.1726(5) 0.4052(4) 0.074(3) Uani 1 1 d .
H5 H 0.5386 0.1906 0.3638 0.089 Uiso 1 1 calc R
C6 C 0.4711(9) 0.1555(5) 0.4333(5) 0.077(3) Uani 1 1 d .
H6 H 0.4073 0.1605 0.4109 0.092 Uiso 1 1 calc R
C7 C 0.4840(7) 0.1297(5) 0.4968(4) 0.061(2) Uani 1 1 d .
C8 C 0.4070(7) 0.1123(5) 0.5291(5) 0.067(2) Uani 1 1 d .
H8 H 0.3415 0.1188 0.5096 0.081 Uiso 1 1 calc R
C9 C 0.4271(6) 0.0858(5) 0.5896(5) 0.067(2) Uani 1 1 d .
H9 H 0.3754 0.0742 0.6115 0.080 Uiso 1 1 calc R
C10 C 0.5240(6) 0.0760(5) 0.6183(4) 0.057(2) Uani 1 1 d .
H10 H 0.5358 0.0563 0.6594 0.068 Uiso 1 1 calc R
C11 C 0.5820(6) 0.1206(4) 0.5302(3) 0.0503(18) Uani 1 1 d .
C12 C 0.6648(7) 0.1391(4) 0.5006(3) 0.056(2) Uani 1 1 d .
C13 C 0.8530(5) 0.2563(5) 0.6815(3) 0.0507(18) Uani 1 1 d .
C14 C 0.8458(6) 0.3525(5) 0.7006(4) 0.064(2) Uani 1 1 d .
H14 H 0.7836 0.3818 0.6955 0.077 Uiso 1 1 calc R
C15 C 0.9266(7) 0.4040(6) 0.7263(4) 0.073(2) Uani 1 1 d .
H15 H 0.9195 0.4679 0.7381 0.088 Uiso 1 1 calc R
C16 C 1.0210(7) 0.3608(6) 0.7351(4) 0.070(2) Uani 1 1 d .
H16 H 1.0764 0.3956 0.7534 0.083 Uiso 1 1 calc R
C17 C 1.0306(6) 0.2681(6) 0.7168(3) 0.060(2) Uani 1 1 d .
H17 H 1.0935 0.2403 0.7219 0.072 Uiso 1 1 calc R
C18 C 0.9481(5) 0.2129(5) 0.6902(3) 0.0490(18) Uani 1 1 d .
C19 C 0.9672(5) 0.1164(5) 0.6706(3) 0.0482(18) Uani 1 1 d .
H19 H 1.0333 0.0975 0.6744 0.058 Uiso 1 1 calc R
C20 C 0.9331(6) -0.0401(5) 0.6260(3) 0.0519(19) Uani 1 1 d .
H20 H 0.9883 -0.0288 0.6034 0.062 Uiso 1 1 calc R
C21 C 0.8473(7) -0.0805(5) 0.5819(3) 0.058(2) Uani 1 1 d .
C22 C 0.9656(6) -0.1154(5) 0.6763(4) 0.059(2) Uani 1 1 d .
H22A H 0.9953 -0.1694 0.6577 0.070 Uiso 1 1 calc R
H22B H 1.0170 -0.0868 0.7068 0.070 Uiso 1 1 calc R
C23 C 0.8861(6) -0.1548(5) 0.7096(3) 0.062(2) Uani 1 1 d .
H23A H 0.8282 -0.1711 0.6795 0.074 Uiso 1 1 calc R
H23B H 0.8668 -0.1048 0.7363 0.074 Uiso 1 1 calc R
C24 C 0.9193(6) -0.2444(5) 0.7484(3) 0.057(2) Uani 1 1 d .
H24A H 0.8648 -0.2662 0.7683 0.068 Uiso 1 1 calc R
H24B H 0.9342 -0.2958 0.7212 0.068 Uiso 1 1 calc R
C25 C 1.0019(6) -0.1918(5) 0.8508(4) 0.0530(19) Uani 1 1 d .
C26 C 0.7031(8) 0.3967(6) 0.5170(4) 0.072(2) Uani 1 1 d .
H26 H 0.7354 0.3871 0.5573 0.087 Uiso 1 1 calc R
C27 C 0.7608(7) 0.4200(6) 0.4732(5) 0.082(3) Uani 1 1 d .
H27 H 0.8294 0.4259 0.4835 0.098 Uiso 1 1 calc R
C28 C 0.7135(9) 0.4340(6) 0.4145(5) 0.088(3) Uani 1 1 d .
H28 H 0.7507 0.4488 0.3838 0.105 Uiso 1 1 calc R
C29 C 0.6079(8) 0.4266(5) 0.3985(4) 0.071(2) Uani 1 1 d .
C30 C 0.5531(11) 0.4394(6) 0.3371(4) 0.087(3) Uani 1 1 d .
H30 H 0.5872 0.4542 0.3049 0.105 Uiso 1 1 calc R
C31 C 0.4550(10) 0.4305(6) 0.3255(5) 0.088(3) Uani 1 1 d .
H31 H 0.4216 0.4398 0.2854 0.106 Uiso 1 1 calc R
C32 C 0.4001(8) 0.4070(5) 0.3728(4) 0.065(2) Uani 1 1 d .
C33 C 0.2994(9) 0.3948(6) 0.3603(5) 0.086(3) Uani 1 1 d .
H33 H 0.2663 0.4024 0.3201 0.104 Uiso 1 1 calc R
C34 C 0.2470(8) 0.3718(7) 0.4057(5) 0.087(3) Uani 1 1 d .
H34 H 0.1783 0.3652 0.3980 0.104 Uiso 1 1 calc R
C35 C 0.3021(7) 0.3585(6) 0.4647(4) 0.072(2) Uani 1 1 d .
H35 H 0.2673 0.3406 0.4960 0.086 Uiso 1 1 calc R
C36 C 0.4498(6) 0.3934(5) 0.4339(4) 0.054(2) Uani 1 1 d .
C37 C 0.5558(7) 0.4031(5) 0.4472(4) 0.057(2) Uani 1 1 d .
OW2 O 0.8607(8) -0.1294(7) 0.4170(4) 0.168(4) Uani 1 1 d .
OW3 O 0.6921(8) 0.1805(8) 0.1155(5) 0.187(5) Uani 1 1 d .
OW4 O 1.0258(9) -0.4144(10) 0.6240(7) 0.216(5) Uani 1 1 d .
OW5 O 0.9654(9) -0.3114(10) 0.5241(7) 0.228(6) Uani 1 1 d .
OW6 O 0.5191(17) 0.0998(13) 0.0815(8) 0.301(9) Uani 1 1 d .
OW7 O 0.7855(5) 0.1623(9) 0.2402(5) 0.196(6) Uani 1 1 d D
OW1 O 0.8312(7) 0.3350(8) 0.2783(4) 0.172(5) Uani 1 1 d D

loop_
_atom_site_aniso_label
_atom_site_aniso_U_11
_atom_site_aniso_U_22
_atom_site_aniso_U_33
_atom_site_aniso_U_23
_atom_site_aniso_U_13
_atom_site_aniso_U_12
V1 0.0441(8) 0.0508(7) 0.0441(8) 0.0001(6) 0.0027(6) -0.0025(6)
Cl1 0.183(5) 0.258(6) 0.210(5) -0.003(4) 0.027(4) 0.034(4)
O1 0.051(3) 0.086(3) 0.052(3) 0.014(3) 0.005(3) -0.002(3)
O2 0.040(3) 0.055(3) 0.064(3) -0.012(2) 0.001(2) -0.001(2)
O3 0.063(4) 0.051(3) 0.056(3) -0.004(2) -0.005(3) -0.002(3)
O4 0.117(5) 0.077(4) 0.062(4) -0.015(3) 0.009(4) 0.017(3)
N1 0.072(5) 0.048(3) 0.054(4) -0.004(3) 0.014(4) 0.001(3)
N2 0.056(4) 0.041(3) 0.049(4) 0.000(3) 0.001(3) -0.001(3)
N3 0.049(4) 0.047(3) 0.041(3) -0.001(3) 0.011(3) 0.008(3)
N4 0.051(4) 0.080(4) 0.037(4) 0.006(3) 0.008(3) 0.010(3)
N5 0.063(4) 0.072(4) 0.053(4) 0.005(3) 0.006(4) -0.003(3)
N6 0.056(4) 0.062(4) 0.048(4) -0.009(3) 0.008(3) -0.005(3)
N7 0.078(5) 0.051(3) 0.052(4) 0.002(3) 0.014(4) 0.004(3)
N8 0.066(5) 0.055(4) 0.057(4) -0.001(3) 0.001(4) 0.006(3)
C1 0.100(7) 0.062(5) 0.075(7) 0.007(4) 0.028(6) -0.001(5)
C2 0.145(11) 0.073(6) 0.085(8) 0.012(5) 0.062(8) 0.003(6)
C3 0.156(11) 0.059(5) 0.057(6) 0.002(5) 0.024(8) 0.010(6)
C4 0.117(8) 0.043(4) 0.048(6) -0.008(4) 0.012(6) 0.002(5)
C5 0.128(9) 0.049(4) 0.036(5) 0.001(4) -0.016(6) 0.008(5)
C6 0.112(8) 0.044(4) 0.063(7) -0.004(4) -0.021(6) 0.006(5)
C7 0.082(7) 0.033(4) 0.059(6) -0.012(3) -0.013(5) 0.011(4)
C8 0.056(6) 0.050(4) 0.088(7) -0.020(5) -0.010(5) 0.006(4)
C9 0.045(5) 0.063(5) 0.088(7) -0.013(5) 0.000(5) 0.002(4)
C10 0.055(5) 0.048(4) 0.066(5) -0.005(4) 0.003(4) -0.004(4)
C11 0.066(5) 0.032(3) 0.051(5) -0.005(3) 0.005(4) 0.000(3)
C12 0.084(6) 0.035(4) 0.045(5) -0.001(3) -0.002(5) 0.006(4)
C13 0.049(5) 0.061(4) 0.044(4) -0.005(3) 0.011(4) -0.001(4)
C14 0.056(5) 0.059(5) 0.076(6) -0.015(4) 0.010(4) -0.002(4)
C15 0.073(6) 0.068(5) 0.080(6) -0.025(5) 0.017(5) -0.002(5)
C16 0.065(6) 0.083(6) 0.060(5) -0.021(4) 0.008(4) -0.033(5)
C17 0.047(5) 0.069(5) 0.063(5) -0.008(4) 0.007(4) -0.015(4)
C18 0.038(4) 0.056(4) 0.053(5) -0.002(4) 0.007(4) -0.006(3)
C19 0.040(4) 0.065(4) 0.041(4) 0.001(4) 0.009(3) -0.002(4)
C20 0.056(5) 0.049(4) 0.054(5) 0.002(4) 0.021(4) 0.007(4)
C21 0.081(6) 0.052(4) 0.040(5) 0.000(4) 0.009(4) 0.005(4)
C22 0.053(5) 0.061(4) 0.061(5) 0.002(4) 0.007(4) -0.001(4)
C23 0.065(5) 0.070(5) 0.047(5) 0.002(4) 0.001(4) -0.001(4)
C24 0.070(5) 0.058(4) 0.044(5) -0.003(4) 0.009(4) -0.006(4)
C25 0.063(6) 0.048(4) 0.049(5) 0.011(4) 0.010(5) -0.002(4)
C26 0.079(7) 0.069(5) 0.068(6) -0.005(4) 0.010(5) 0.002(5)
C27 0.077(7) 0.082(6) 0.090(8) 0.001(6) 0.027(6) 0.000(5)
C28 0.127(10) 0.060(5) 0.093(8) 0.000(5) 0.068(8) -0.001(6)
C29 0.099(8) 0.045(4) 0.077(7) 0.001(4) 0.036(6) 0.002(5)
C30 0.158(11) 0.071(6) 0.036(6) 0.005(4) 0.027(6) 0.004(7)
C31 0.128(10) 0.070(6) 0.061(7) -0.006(5) -0.001(7) 0.009(6)
C32 0.095(7) 0.049(4) 0.049(6) -0.001(4) 0.004(5) 0.007(4)
C33 0.115(9) 0.073(6) 0.060(6) -0.002(5) -0.017(6) 0.008(6)
C34 0.081(7) 0.094(7) 0.077(7) -0.004(6) -0.013(6) 0.007(5)
C35 0.073(7) 0.080(6) 0.060(6) 0.007(4) 0.005(5) 0.003(5)
C36 0.073(6) 0.040(4) 0.047(5) -0.002(3) 0.006(4) 0.010(4)
C37 0.089(7) 0.040(4) 0.046(5) -0.005(3) 0.018(5) 0.004(4)
OW2 0.213(11) 0.200(10) 0.109(7) -0.006(6) 0.079(7) 0.000(8)
OW3 0.187(10) 0.228(11) 0.171(9) 0.019(8) 0.102(8) 0.068(9)
OW4 0.174(11) 0.241(14) 0.238(14) 0.032(10) 0.054(10) 0.027(9)
OW5 0.182(11) 0.225(12) 0.285(16) -0.019(11) 0.061(11) 0.039(9)
OW6 0.43(3) 0.271(17) 0.216(15) -0.022(14) 0.094(16) -0.033(16)
OW7 0.051(4) 0.359(16) 0.182(9) 0.122(10) 0.037(5) 0.042(7)
OW1 0.162(8) 0.263(12) 0.103(6) 0.043(7) 0.054(6) 0.124(8)

loop_
_atom_type_symbol
_atom_type_description
_atom_type_scat_dispersion_real
_atom_type_scat_dispersion_imag
_atom_type_scat_source
C C 0.0033 0.0016 'International Tables Vol C Tables 4.2.6.8 and 6.1.1.4'
H H 0.0000 0.0000 'International Tables Vol C Tables 4.2.6.8 and 6.1.1.4'
N N 0.0061 0.0033 'International Tables Vol C Tables 4.2.6.8 and 6.1.1.4'
O O 0.0106 0.0060 'International Tables Vol C Tables 4.2.6.8 and 6.1.1.4'
V V 0.3005 0.5294 'International Tables Vol C Tables 4.2.6.8 and 6.1.1.4'
Cl Cl 0.1484 0.1585 'International Tables Vol C Tables 4.2.6.8 and 6.1.1.4'

loop_
_geom_angle_atom_site_label_1
_geom_angle_atom_site_label_2
_geom_angle_atom_site_label_3
_geom_angle
O1 V1 O2 100.1(3)
O1 V1 O3 102.8(2)
O2 V1 O3 156.2(2)
O1 V1 N3 103.2(2)
O2 V1 N3 89.4(2)
O3 V1 N3 79.1(2)
O1 V1 N2 94.0(2)
O2 V1 N2 94.2(2)
O3 V1 N2 90.7(2)
N3 V1 N2 161.5(2)
O1 V1 N1 167.1(3)
O2 V1 N1 82.0(2)
O3 V1 N1 77.2(2)
N3 V1 N1 89.5(2)
N2 V1 N1 73.1(2)
C13 O2 V1 130.2(4)
C21 O3 V1 119.0(5)
C1 N1 C12 120.5(7)
C1 N1 V1 128.2(6)
C12 N1 V1 111.0(5)
C10 N2 C11 116.7(7)
C10 N2 V1 122.9(5)
C11 N2 V1 120.3(5)
C19 N3 C20 119.6(6)
C19 N3 V1 126.3(5)
C20 N3 V1 114.0(4)
C25 N4 C24 124.0(7)
C25 N4 H4 118.0
C24 N4 H4 118.0
C25 N5 H5A 120.0
C25 N5 H5B 120.0
H5A N5 H5B 120.0
C25 N6 H6A 120.0
C25 N6 H6B 120.0
H6A N6 H6B 120.0
C26 N7 C37 117.9(7)
C35 N8 C36 117.5(7)
N1 C1 C2 119.8(10)
N1 C1 H1 120.1
C2 C1 H1 120.1
C3 C2 C1 118.9(10)
C3 C2 H2 120.6
C1 C2 H2 120.6
C4 C3 C2 121.3(9)
C4 C3 H3 119.4
C2 C3 H3 119.4
C3 C4 C5 123.9(10)
C3 C4 C12 116.9(9)
C5 C4 C12 119.2(9)
C6 C5 C4 121.9(9)
C6 C5 H5 119.1
C4 C5 H5 119.1
C5 C6 C7 121.0(9)
C5 C6 H6 119.5
C7 C6 H6 119.5
C8 C7 C6 124.3(9)
C8 C7 C11 116.8(8)
C6 C7 C11 118.8(9)
C9 C8 C7 119.9(8)
C9 C8 H8 120.1
C7 C8 H8 120.1
C8 C9 C10 119.9(8)
C8 C9 H9 120.0
C10 C9 H9 120.0
N2 C10 C9 123.4(8)
N2 C10 H10 118.3
C9 C10 H10 118.3
N2 C11 C12 116.7(7)
N2 C11 C7 123.1(7)
C12 C11 C7 120.2(7)
N1 C12 C11 118.5(7)
N1 C12 C4 122.6(8)
C11 C12 C4 118.9(8)
O2 C13 C14 119.3(6)
O2 C13 C18 122.6(6)
C14 C13 C18 118.0(7)
C15 C14 C13 122.0(8)
C15 C14 H14 119.0
C13 C14 H14 119.0
C14 C15 C16 120.0(7)
C14 C15 H15 120.0
C16 C15 H15 120.0
C17 C16 C15 119.5(7)
C17 C16 H16 120.3
C15 C16 H16 120.3
C16 C17 C18 121.7(7)
C16 C17 H17 119.1
C18 C17 H17 119.1
C17 C18 C13 118.8(7)
C17 C18 C19 117.1(7)
C13 C18 C19 124.0(6)
N3 C19 C18 126.0(6)
N3 C19 H19 117.0
C18 C19 H19 117.0
N3 C20 C21 107.6(6)
N3 C20 C22 115.2(6)
C21 C20 C22 108.4(6)
N3 C20 H20 108.5
C21 C20 H20 108.5
C22 C20 H20 108.5
O4 C21 O3 123.9(8)
O4 C21 C20 119.4(8)
O3 C21 C20 116.7(7)
C23 C22 C20 116.7(6)
C23 C22 H22A 108.1
C20 C22 H22A 108.1
C23 C22 H22B 108.1
C20 C22 H22B 108.1
H22A C22 H22B 107.3
C22 C23 C24 113.0(6)
C22 C23 H23A 109.0
C24 C23 H23A 109.0
C22 C23 H23B 109.0
C24 C23 H23B 109.0
H23A C23 H23B 107.8
N4 C24 C23 113.6(6)
N4 C24 H24A 108.8
C23 C24 H24A 108.8
N4 C24 H24B 108.8
C23 C24 H24B 108.8
H24A C24 H24B 107.7
N6 C25 N4 122.5(7)
N6 C25 N5 117.8(7)
N4 C25 N5 119.7(7)
N7 C26 C27 125.0(9)
N7 C26 H26 117.5
C27 C26 H26 117.5
C28 C27 C26 117.3(10)
C28 C27 H27 121.4
C26 C27 H27 121.4
C27 C28 C29 121.7(9)
C27 C28 H28 119.1
C29 C28 H28 119.1
C37 C29 C28 116.4(9)
C37 C29 C30 119.0(10)
C28 C29 C30 124.6(9)
C31 C30 C29 121.3(9)
C31 C30 H30 119.3
C29 C30 H30 119.3
C30 C31 C32 121.4(10)
C30 C31 H31 119.3
C32 C31 H31 119.3
C33 C32 C36 118.9(9)
C33 C32 C31 121.2(10)
C36 C32 C31 119.8(10)
C34 C33 C32 121.1(9)
C34 C33 H33 119.4
C32 C33 H33 119.4
C33 C34 C35 116.2(10)
C33 C34 H34 121.9
C35 C34 H34 121.9
N8 C35 C34 125.9(9)
N8 C35 H35 117.0
C34 C35 H35 117.0
N8 C36 C32 120.3(8)
N8 C36 C37 120.3(7)
C32 C36 C37 119.4(8)
N7 C37 C29 121.7(8)
N7 C37 C36 119.3(7)
C29 C37 C36 119.0(8)

loop_
_geom_bond_atom_site_label_1
_geom_bond_atom_site_label_2
_geom_bond_distance
V1 O1 1.600(5)
V1 O2 1.949(5)
V1 O3 2.000(5)
V1 N3 2.045(6)
V1 N2 2.123(6)
V1 N1 2.360(6)
O2 C13 1.329(8)
O3 C21 1.274(9)
O4 C21 1.240(9)
N1 C1 1.344(10)
N1 C12 1.359(9)
N2 C10 1.334(9)
N2 C11 1.357(9)
N3 C19 1.281(8)
N3 C20 1.479(8)
N4 C25 1.322(9)
N4 C24 1.453(9)
N4 H4 0.8600
N5 C25 1.333(9)
N5 H5A 0.8600
N5 H5B 0.8600
N6 C25 1.321(9)
N6 H6A 0.8600
N6 H6B 0.8600
N7 C26 1.340(11)
N7 C37 1.369(10)
N8 C35 1.298(10)
N8 C36 1.368(10)
C1 C2 1.434(13)
C1 H1 0.9300
C2 C3 1.400(14)
C2 H2 0.9300
C3 C4 1.377(13)
C3 H3 0.9300
C4 C5 1.413(13)
C4 C12 1.423(11)
C5 C6 1.341(13)
C5 H5 0.9300
C6 C7 1.420(12)
C6 H6 0.9300
C7 C8 1.383(12)
C7 C11 1.420(11)
C8 C9 1.359(12)
C8 H8 0.9300
C9 C10 1.374(10)
C9 H9 0.9300
C10 H10 0.9300
C11 C12 1.417(11)
C13 C14 1.402(10)
C13 C18 1.414(9)
C14 C15 1.355(11)
C14 H14 0.9300
C15 C16 1.404(12)
C15 H15 0.9300
C16 C17 1.356(11)
C16 H16 0.9300
C17 C18 1.404(9)
C17 H17 0.9300
C18 C19 1.437(10)
C19 H19 0.9300
C20 C21 1.499(11)
C20 C22 1.529(10)
C20 H20 0.9800
C22 C23 1.505(10)
C22 H22A 0.9700
C22 H22B 0.9700
C23 C24 1.528(10)
C23 H23A 0.9700
C23 H23B 0.9700
C24 H24A 0.9700
C24 H24B 0.9700
C26 C27 1.377(12)
C26 H26 0.9300
C27 C28 1.356(14)
C27 H27 0.9300
C28 C29 1.429(14)
C28 H28 0.9300
C29 C37 1.414(11)
C29 C30 1.441(13)
C30 C31 1.328(14)
C30 H30 0.9300
C31 C32 1.413(13)
C31 H31 0.9300
C32 C33 1.367(13)
C32 C36 1.411(11)
C33 C34 1.355(14)
C33 H33 0.9300
C34 C35 1.397(13)
C34 H34 0.9300
C35 H35 0.9300
C36 C37 1.435(11)

loop_
_geom_torsion_atom_site_label_1
_geom_torsion_atom_site_label_2
_geom_torsion_atom_site_label_3
_geom_torsion_atom_site_label_4
_geom_torsion
O1 V1 O2 C13 90.7(6)
O3 V1 O2 C13 -73.0(8)
N3 V1 O2 C13 -12.6(6)
N2 V1 O2 C13 -174.4(6)
N1 V1 O2 C13 -102.2(6)
O1 V1 O3 C21 -104.2(5)
O2 V1 O3 C21 59.3(8)
N3 V1 O3 C21 -3.0(5)
N2 V1 O3 C21 161.5(5)
N1 V1 O3 C21 89.0(5)
O1 V1 N1 C1 -175.8(10)
O2 V1 N1 C1 83.8(6)
O3 V1 N1 C1 -84.6(6)
N3 V1 N1 C1 -5.7(6)
N2 V1 N1 C1 -179.3(6)
O1 V1 N1 C12 -2.0(13)
O2 V1 N1 C12 -102.5(4)
O3 V1 N1 C12 89.2(4)
N3 V1 N1 C12 168.1(4)
N2 V1 N1 C12 -5.6(4)
O1 V1 N2 C10 2.3(5)
O2 V1 N2 C10 -98.1(5)
O3 V1 N2 C10 105.2(5)
N3 V1 N2 C10 161.2(6)
N1 V1 N2 C10 -178.5(5)
O1 V1 N2 C11 -174.6(5)
O2 V1 N2 C11 84.9(5)
O3 V1 N2 C11 -71.8(5)
N3 V1 N2 C11 -15.8(9)
N1 V1 N2 C11 4.6(4)
O1 V1 N3 C19 -92.5(6)
O2 V1 N3 C19 7.7(6)
O3 V1 N3 C19 166.8(6)
N2 V1 N3 C19 109.2(8)
N1 V1 N3 C19 89.7(6)
O1 V1 N3 C20 91.4(5)
O2 V1 N3 C20 -168.4(4)
O3 V1 N3 C20 -9.3(4)
N2 V1 N3 C20 -66.9(8)
N1 V1 N3 C20 -86.4(4)
C12 N1 C1 C2 -1.2(11)
V1 N1 C1 C2 172.0(6)
N1 C1 C2 C3 1.9(12)
C1 C2 C3 C4 -1.7(13)
C2 C3 C4 C5 178.5(8)
C2 C3 C4 C12 0.8(12)
C3 C4 C5 C6 -179.3(8)
C12 C4 C5 C6 -1.7(11)
C4 C5 C6 C7 1.3(12)
C5 C6 C7 C8 179.0(7)
C5 C6 C7 C11 -1.0(10)
C6 C7 C8 C9 178.5(7)
C11 C7 C8 C9 -1.5(10)
C7 C8 C9 C10 -0.1(11)
C11 N2 C10 C9 -0.9(9)
V1 N2 C10 C9 -177.9(5)
C8 C9 C10 N2 1.5(11)
C10 N2 C11 C12 179.9(6)
V1 N2 C11 C12 -3.0(7)
C10 N2 C11 C7 -1.0(9)
V1 N2 C11 C7 176.2(4)
C8 C7 C11 N2 2.2(9)
C6 C7 C11 N2 -177.8(6)
C8 C7 C11 C12 -178.7(6)
C6 C7 C11 C12 1.3(9)
C1 N1 C12 C11 -179.5(6)
V1 N1 C12 C11 6.2(7)
C1 N1 C12 C4 0.3(10)
V1 N1 C12 C4 -174.0(5)
N2 C11 C12 N1 -2.8(9)
C7 C11 C12 N1 178.1(5)
N2 C11 C12 C4 177.4(6)
C7 C11 C12 C4 -1.7(9)
C3 C4 C12 N1 -0.1(10)
C5 C4 C12 N1 -177.9(6)
C3 C4 C12 C11 179.7(6)
C5 C4 C12 C11 1.9(10)
V1 O2 C13 C14 -170.5(5)
V1 O2 C13 C18 9.8(10)
O2 C13 C14 C15 -179.1(7)
C18 C13 C14 C15 0.6(11)
C13 C14 C15 C16 -0.7(13)
C14 C15 C16 C17 1.1(13)
C15 C16 C17 C18 -1.4(12)
C16 C17 C18 C13 1.2(11)
C16 C17 C18 C19 178.0(7)
O2 C13 C18 C17 178.9(6)
C14 C13 C18 C17 -0.8(10)
O2 C13 C18 C19 2.3(11)
C14 C13 C18 C19 -177.4(7)
C20 N3 C19 C18 175.6(6)
V1 N3 C19 C18 -0.3(10)
C17 C18 C19 N3 176.4(7)
C13 C18 C19 N3 -7.0(11)
C19 N3 C20 C21 -158.5(6)
V1 N3 C20 C21 17.9(6)
C19 N3 C20 C22 80.6(8)
V1 N3 C20 C22 -103.0(6)
V1 O3 C21 O4 -166.3(6)
V1 O3 C21 C20 14.8(8)
N3 C20 C21 O4 160.0(6)
C22 C20 C21 O4 -74.9(8)
N3 C20 C21 O3 -21.0(8)
C22 C20 C21 O3 104.1(7)
N3 C20 C22 C23 67.7(9)
C21 C20 C22 C23 -52.8(9)
C20 C22 C23 C24 167.3(6)
C25 N4 C24 C23 84.6(8)
C22 C23 C24 N4 58.9(9)
C24 N4 C25 N6 11.0(10)
C24 N4 C25 N5 -170.3(6)
C37 N7 C26 C27 -1.5(11)
N7 C26 C27 C28 0.0(13)
C26 C27 C28 C29 1.0(13)
C27 C28 C29 C37 -0.5(11)
C27 C28 C29 C30 -179.2(8)
C37 C29 C30 C31 0.7(12)
C28 C29 C30 C31 179.3(8)
C29 C30 C31 C32 -0.7(14)
C30 C31 C32 C33 -177.9(9)
C30 C31 C32 C36 0.5(13)
C36 C32 C33 C34 1.3(12)
C31 C32 C33 C34 179.6(8)
C32 C33 C34 C35 -2.0(13)
C36 N8 C35 C34 -1.3(12)
C33 C34 C35 N8 2.1(14)
C35 N8 C36 C32 0.5(10)
C35 N8 C36 C37 -178.1(7)
C33 C32 C36 N8 -0.4(11)
C31 C32 C36 N8 -178.8(7)
C33 C32 C36 C37 178.1(7)
C31 C32 C36 C37 -0.3(10)
C26 N7 C37 C29 1.9(10)
C26 N7 C37 C36 -179.9(6)
C28 C29 C37 N7 -1.0(10)
C30 C29 C37 N7 177.8(7)
C28 C29 C37 C36 -179.2(6)
C30 C29 C37 C36 -0.4(10)
N8 C36 C37 N7 0.6(9)
C32 C36 C37 N7 -178.0(6)
N8 C36 C37 C29 178.8(6)
C32 C36 C37 C29 0.3(9)
